data_1503346
loop_
_publ_author_name
'Kole, Goutam Kumar'
'Tan, Geok Kheng'
'Vittal, Jagadese J.'

_publ_section_title
;
 Anion-controlled stereoselective synthesis of cyclobutane derivatives by
 solid-state [2 + 2] cycloaddition reaction of the salts of
 trans-3-(4-pyridyl) acrylic acid.
;
_journal_issue 1
_journal_name_full 'Organic letters'
_journal_page_first 128
_journal_page_last 131
_journal_paper_doi 10.1021/ol9025233
_journal_volume 12
_journal_year 2010
_chemical_formula_sum 'C20 H16 F6 N2 O8'
_chemical_formula_weight 526.35
_chemical_name_systematic
; 

 ? 

;
_space_group_IT_number 14
_symmetry_cell_setting monoclinic
_symmetry_space_group_name_Hall '-P 2ybc'
_symmetry_space_group_name_H-M 'P 1 21/c 1'
_atom_sites_solution_hydrogens geom
_atom_sites_solution_primary direct
_atom_sites_solution_secondary difmap
_audit_creation_method SHELXL-97
_cell_angle_alpha 90.00
_cell_angle_beta 94.9560(10)
_cell_angle_gamma 90.00
_cell_formula_units_Z 2
_cell_length_a 12.3692(7)
_cell_length_b 8.2108(5)
_cell_length_c 10.8302(6)
_cell_measurement_reflns_used 4903
_cell_measurement_temperature 223(2)
_cell_measurement_theta_max 27.51
_cell_measurement_theta_min 2.40
_cell_volume 1095.81(11)
_computing_cell_refinement 'Bruker SMART'
_computing_data_collection 'Bruker SMART'
_computing_data_reduction 'Bruker SAINT'
_computing_molecular_graphics 'Bruker SHELXTL'
_computing_publication_material 'Bruker SHELXTL'
_computing_structure_refinement 'SHELXL-97 (Sheldrick, 1997)'
_computing_structure_solution 'SHELXS-97 (Sheldrick, 1990)'
_diffrn_ambient_temperature 223(2)
_diffrn_measured_fraction_theta_full 0.998
_diffrn_measured_fraction_theta_max 0.998
_diffrn_measurement_device_type 'CCD area detector'
_diffrn_measurement_method 'phi and omega scans'
_diffrn_radiation_monochromator graphite
_diffrn_radiation_source 'fine-focus sealed tube'
_diffrn_radiation_type MoK\a
_diffrn_radiation_wavelength 0.71073
_diffrn_reflns_av_R_equivalents 0.0232
_diffrn_reflns_av_sigmaI/netI 0.0241
_diffrn_reflns_limit_h_max 15
_diffrn_reflns_limit_h_min -16
_diffrn_reflns_limit_k_max 7
_diffrn_reflns_limit_k_min -10
_diffrn_reflns_limit_l_max 13
_diffrn_reflns_limit_l_min -14
_diffrn_reflns_number 7498
_diffrn_reflns_theta_full 27.50
_diffrn_reflns_theta_max 27.50
_diffrn_reflns_theta_min 1.65
_exptl_absorpt_coefficient_mu 0.155
_exptl_absorpt_correction_T_max 0.9757
_exptl_absorpt_correction_T_min 0.9156
_exptl_absorpt_correction_type multi-scan
_exptl_absorpt_process_details 'SADABS (Sheldrick, 2004)'
_exptl_crystal_colour Colourless
_exptl_crystal_density_diffrn 1.595
_exptl_crystal_density_meas ?
_exptl_crystal_density_method 'not measured'
_exptl_crystal_description Block
_exptl_crystal_F_000 536
_exptl_crystal_size_max 0.58
_exptl_crystal_size_mid 0.36
_exptl_crystal_size_min 0.16
_refine_diff_density_max 0.285
_refine_diff_density_min -0.276
_refine_diff_density_rms 0.061
_refine_ls_extinction_method none
_refine_ls_goodness_of_fit_ref 1.041
_refine_ls_hydrogen_treatment mixed
_refine_ls_matrix_type full
_refine_ls_number_parameters 196
_refine_ls_number_reflns 2506
_refine_ls_number_restraints 66
_refine_ls_restrained_S_all 1.379
_refine_ls_R_factor_all 0.0477
_refine_ls_R_factor_gt 0.0451
_refine_ls_shift/su_max 0.000
_refine_ls_shift/su_mean 0.000
_refine_ls_structure_factor_coef Fsqd
_refine_ls_weighting_details 'calc w=1/[\s^2^(Fo^2^)+(0.0664P)^2^+0.4289P] where P=(Fo^2^+2Fc^2^)/3'
_refine_ls_weighting_scheme calc
_refine_ls_wR_factor_gt 0.1203
_refine_ls_wR_factor_ref 0.1227
_reflns_number_gt 2317
_reflns_number_total 2506
_reflns_threshold_expression >2sigma(I)
_cod_data_source_file ol9025233_si_005.cif
_cod_data_source_block salt_of_dimerized_1
_cod_depositor_comments
;
The following automatic conversions were performed:

'_symmetry_cell_setting' value 'Monoclinic' changed to 'monoclinic'
according to /home/saulius/struct/CIF-dictionaries/cif_core.dic
dictionary named 'cif_core.dic' version 2.4.2 from
2011-04-26.

'_exptl_absorpt_correction_type' value 'Multi-scan'
changed to 'multi-scan' according to
/home/saulius/struct/CIF-dictionaries/cif_core.dic dictionary named
'cif_core.dic' version 2.4.2 from 2011-04-26.

Automatic conversion script
Id: cif_fix_values 1715 2011-07-08 13:25:40Z adriana 

The following automatic conversions were performed:

'_exptl_crystal_density_meas' value 'Not Measured' was changed to '?'
- the value is perceived as not measured.

Automatic conversion script
Id: cif_fix_values 3008 2015-01-20 13:52:24Z robertas 
;
_cod_original_sg_symbol_H-M P2(1)/c
_cod_database_code 1503346

loop_
_symmetry_equiv_pos_as_xyz
'x, y, z'
'-x, y+1/2, -z+1/2'
'-x, -y, -z'
'x, -y-1/2, z-1/2'

loop_
_atom_site_label
_atom_site_type_symbol
_atom_site_fract_x
_atom_site_fract_y
_atom_site_fract_z
_atom_site_U_iso_or_equiv
_atom_site_adp_type
_atom_site_occupancy
_atom_site_symmetry_multiplicity
_atom_site_calc_flag
_atom_site_refinement_flags
_atom_site_disorder_assembly
_atom_site_disorder_group
O1 O 0.14918(12) -0.0036(2) 0.77249(13) 0.0407(4) Uani 1 1 d . . .
H1 H 0.1859 -0.0587 0.7272 0.061 Uiso 1 1 calc R . .
O2 O -0.01513(11) 0.09838(19) 0.76546(13) 0.0388(4) Uani 1 1 d . . .
O3 O 0.41762(11) 0.69425(17) 0.58624(14) 0.0384(4) Uani 1 1 d . . .
O4 O 0.26663(11) 0.8058(2) 0.64615(17) 0.0473(4) Uani 1 1 d . . .
N1 N 0.29104(12) 0.4317(2) 0.53387(14) 0.0308(4) Uani 1 1 d . . .
H1N H 0.338(2) 0.520(3) 0.545(2) 0.043(7) Uiso 1 1 d . . .
C1 C 0.02974(13) -0.0550(2) 0.58872(15) 0.0231(3) Uani 1 1 d . . .
H1A H 0.0435 -0.1738 0.5930 0.028 Uiso 1 1 calc R . .
C2 C 0.08483(13) 0.0212(2) 0.47613(15) 0.0232(3) Uani 1 1 d . . .
H2 H 0.1221 -0.0642 0.4311 0.028 Uiso 1 1 calc R . .
C3 C 0.15676(13) 0.1676(2) 0.49796(15) 0.0242(4) Uani 1 1 d . . .
C4 C 0.26121(14) 0.1657(2) 0.45943(16) 0.0289(4) Uani 1 1 d . . .
H4 H 0.2865 0.0728 0.4201 0.035 Uiso 1 1 calc R . .
C5 C 0.32766(14) 0.2999(2) 0.47890(18) 0.0317(4) Uani 1 1 d . . .
H5 H 0.3984 0.2985 0.4535 0.038 Uiso 1 1 calc R . .
C7 C 0.19087(15) 0.4394(2) 0.57182(18) 0.0319(4) Uani 1 1 d . . .
H7 H 0.1677 0.5343 0.6103 0.038 Uiso 1 1 calc R . .
C8 C 0.12190(14) 0.3084(2) 0.55447(17) 0.0295(4) Uani 1 1 d . . .
H8 H 0.0515 0.3138 0.5806 0.035 Uiso 1 1 calc R . .
C9 C 0.05153(14) 0.0205(2) 0.71610(16) 0.0275(4) Uani 1 1 d . . .
C10 C 0.36597(14) 0.7975(2) 0.63906(17) 0.0303(4) Uani 1 1 d . A .
C11 C 0.43511(14) 0.9302(2) 0.70890(19) 0.0385(5) Uani 1 1 d D . .
F1 F 0.3940(7) 1.0767(7) 0.7055(8) 0.0488(17) Uani 0.439(13) 1 d PDU A 1
F2 F 0.5369(3) 0.9386(11) 0.6848(7) 0.071(2) Uani 0.439(13) 1 d PDU A 1
F3 F 0.4409(5) 0.8875(7) 0.8307(3) 0.0505(15) Uani 0.439(13) 1 d PDU A 1
F1A F 0.4885(8) 0.8806(7) 0.8081(7) 0.123(3) Uani 0.561(13) 1 d PDU A 2
F2A F 0.5064(6) 0.9879(8) 0.6327(9) 0.095(3) Uani 0.561(13) 1 d PDU A 2
F3A F 0.3774(5) 1.0595(6) 0.7331(7) 0.0478(13) Uani 0.561(13) 1 d PDU A 2

loop_
_atom_site_aniso_label
_atom_site_aniso_U_11
_atom_site_aniso_U_22
_atom_site_aniso_U_33
_atom_site_aniso_U_23
_atom_site_aniso_U_13
_atom_site_aniso_U_12
O1 0.0334(7) 0.0532(9) 0.0340(7) -0.0124(6) -0.0061(6) 0.0054(6)
O2 0.0347(7) 0.0467(8) 0.0354(7) -0.0118(6) 0.0066(6) 0.0017(6)
O3 0.0281(7) 0.0325(7) 0.0552(9) -0.0119(6) 0.0070(6) -0.0056(5)
O4 0.0250(7) 0.0444(9) 0.0720(11) -0.0208(8) 0.0015(7) -0.0018(6)
N1 0.0264(7) 0.0309(8) 0.0346(8) 0.0005(6) -0.0003(6) -0.0103(6)
C1 0.0210(7) 0.0221(7) 0.0262(8) -0.0008(6) 0.0025(6) -0.0029(6)
C2 0.0207(8) 0.0233(8) 0.0260(7) -0.0029(6) 0.0043(6) -0.0026(6)
C3 0.0213(8) 0.0259(8) 0.0251(7) 0.0004(6) 0.0008(6) -0.0043(6)
C4 0.0237(8) 0.0301(9) 0.0332(9) -0.0013(7) 0.0047(6) -0.0025(6)
C5 0.0217(8) 0.0371(10) 0.0364(9) 0.0027(7) 0.0035(7) -0.0058(7)
C7 0.0320(9) 0.0281(9) 0.0357(9) -0.0041(7) 0.0038(7) -0.0050(7)
C8 0.0245(8) 0.0298(9) 0.0348(9) -0.0034(7) 0.0068(7) -0.0049(7)
C9 0.0269(8) 0.0281(9) 0.0277(8) -0.0012(6) 0.0030(6) -0.0050(6)
C10 0.0267(9) 0.0275(9) 0.0359(9) -0.0019(7) -0.0016(7) -0.0029(7)
C11 0.0286(9) 0.0335(10) 0.0525(12) -0.0102(8) -0.0012(8) -0.0014(7)
F1 0.055(4) 0.0277(19) 0.061(3) 0.0071(18) -0.014(2) -0.004(2)
F2 0.0246(18) 0.093(4) 0.095(4) -0.059(3) 0.013(2) -0.020(2)
F3 0.066(3) 0.053(2) 0.029(2) 0.0024(13) -0.0161(18) -0.009(2)
F1A 0.127(6) 0.055(2) 0.165(5) -0.005(3) -0.119(4) 0.003(3)
F2A 0.067(3) 0.074(3) 0.151(5) -0.054(3) 0.056(4) -0.046(3)
F3A 0.0429(17) 0.0336(19) 0.068(3) -0.0198(18) 0.0085(17) -0.0059(15)

loop_
_atom_type_symbol
_atom_type_description
_atom_type_scat_dispersion_real
_atom_type_scat_dispersion_imag
_atom_type_scat_source
C C 0.0033 0.0016 'International Tables Vol C Tables 4.2.6.8 and 6.1.1.4'
H H 0.0000 0.0000 'International Tables Vol C Tables 4.2.6.8 and 6.1.1.4'
N N 0.0061 0.0033 'International Tables Vol C Tables 4.2.6.8 and 6.1.1.4'
O O 0.0106 0.0060 'International Tables Vol C Tables 4.2.6.8 and 6.1.1.4'
F F 0.0171 0.0103 'International Tables Vol C Tables 4.2.6.8 and 6.1.1.4'

loop_
_geom_angle_atom_site_label_1
_geom_angle_atom_site_label_2
_geom_angle_atom_site_label_3
_geom_angle
_geom_angle_site_symmetry_1
_geom_angle_site_symmetry_3
C5 N1 C7 122.27(16) . .
C9 C1 C2 115.01(14) . 3_556
C9 C1 C2 119.13(14) . .
C2 C1 C2 91.02(12) 3_556 .
C3 C2 C1 115.71(14) . 3_556
C3 C2 C1 119.06(14) . .
C1 C2 C1 88.98(12) 3_556 .
C4 C3 C8 118.14(15) . .
C4 C3 C2 119.76(15) . .
C8 C3 C2 122.09(15) . .
C5 C4 C3 120.06(17) . .
N1 C5 C4 119.72(16) . .
N1 C7 C8 120.00(17) . .
C7 C8 C3 119.79(16) . .
O2 C9 O1 120.54(16) . .
O2 C9 C1 123.13(16) . .
O1 C9 C1 116.33(15) . .
O3 C10 O4 128.54(17) . .
O3 C10 C11 115.22(15) . .
O4 C10 C11 116.21(16) . .
F1A C11 F1 119.3(6) . .
F1A C11 F2 75.5(4) . .
F1 C11 F2 108.9(4) . .
F1A C11 F3A 109.8(4) . .
F1 C11 F3A 17.6(4) . .
F2 C11 F3A 123.0(5) . .
F1A C11 F2A 108.0(3) . .
F1 C11 F2A 86.1(4) . .
F2 C11 F2A 33.5(3) . .
F3A C11 F2A 103.5(3) . .
F1A C11 F3 28.7(4) . .
F1 C11 F3 104.6(3) . .
F2 C11 F3 103.7(3) . .
F3A C11 F3 89.9(4) . .
F2A C11 F3 134.7(4) . .
F1A C11 C10 114.3(3) . .
F1 C11 C10 116.0(5) . .
F2 C11 C10 116.2(3) . .
F3A C11 C10 112.3(3) . .
F2A C11 C10 108.3(3) . .
F3 C11 C10 105.9(3) . .

loop_
_geom_bond_atom_site_label_1
_geom_bond_atom_site_label_2
_geom_bond_distance
_geom_bond_site_symmetry_2
O1 C9 1.320(2) .
O2 C9 1.205(2) .
O3 C10 1.232(2) .
O4 C10 1.240(2) .
N1 C5 1.333(3) .
N1 C7 1.340(2) .
C1 C9 1.515(2) .
C1 C2 1.551(2) 3_556
C1 C2 1.577(2) .
C2 C3 1.502(2) .
C2 C1 1.551(2) 3_556
C3 C4 1.392(2) .
C3 C8 1.393(2) .
C4 C5 1.381(3) .
C7 C8 1.376(2) .
C10 C11 1.542(3) .
C11 F1A 1.278(4) .
C11 F1 1.305(4) .
C11 F2 1.309(3) .
C11 F3A 1.318(3) .
C11 F2A 1.345(4) .
C11 F3 1.361(3) .

loop_
_geom_hbond_atom_site_label_D
_geom_hbond_atom_site_label_H
_geom_hbond_atom_site_label_A
_geom_hbond_distance_DH
_geom_hbond_distance_HA
_geom_hbond_distance_DA
_geom_hbond_angle_DHA
_geom_hbond_site_symmetry_A
N1 H1N O3 0.93(3) 1.77(3) 2.695(2) 171(2) .
O1 H1 O4 0.83 1.78 2.603(2) 172.8 1_545
